data_2224538
loop_
_publ_author_name
'Yao, Li'
'Li, Wen-Juan'

_publ_section_title
;(Benzoato-\k<i>O</i>)(benzoic
 acid-\k<i>O</i>)(4,4'-dimethyl-2,2'-bipyridine-\k^2^<i>N</i>,<i>N</i>')hydroxidocopper(II)
 monohydrate
;
_journal_coeditor_code ZQ2009
_journal_issue 12
_journal_name_full 'Acta Crystallographica Section E'
_journal_page_first m1532
_journal_paper_doi 10.1107/S1600536809043189
_journal_volume 65
_journal_year 2009
_chemical_formula_iupac '[Cu (C7 H5 O2) (O H) (C12 H12 N2) (C7 H6 O2)], H2 O'
_chemical_formula_moiety 'C26 H24 Cu N2 O5, H2 O'
_chemical_formula_sum 'C26 H26 Cu N2 O6'
_chemical_formula_weight 526.03
_chemical_name_systematic
;
(Benzoato-\k<i>O</i>)(benzoic
acid-\k<i>O</i>)(4,4'-dimethyl-2,2'-bipyridine-
\k^2^<i>N</i>,<i>N</i>')hydroxidocopper(II) monohydrate
;
_space_group_IT_number 14
_symmetry_cell_setting monoclinic
_symmetry_space_group_name_Hall '-P 2ybc'
_symmetry_space_group_name_H-M 'P 1 21/c 1'
_atom_sites_solution_hydrogens geom
_atom_sites_solution_primary direct
_atom_sites_solution_secondary difmap
_audit_creation_method SHELXL-97
_cell_angle_alpha 90.00
_cell_angle_beta 98.049(3)
_cell_angle_gamma 90.00
_cell_formula_units_Z 4
_cell_length_a 11.3325(15)
_cell_length_b 17.155(2)
_cell_length_c 13.4007(18)
_cell_measurement_reflns_used 3905
_cell_measurement_temperature 296(2)
_cell_measurement_theta_max 24.2
_cell_measurement_theta_min 2.8
_cell_volume 2579.6(6)
_computing_cell_refinement 'SAINT (Bruker, 2005)'
_computing_data_collection 'APEX2 (Bruker, 2005)'
_computing_data_reduction 'SAINT (Bruker, 2005)'
_computing_molecular_graphics 'SHELXTL (Sheldrick, 2008)'
_computing_publication_material 'SHELXTL (Sheldrick, 2008)'
_computing_structure_refinement 'SHELXL97 (Sheldrick, 2008)'
_computing_structure_solution 'SHELXS97 (Sheldrick, 2008)'
_diffrn_ambient_temperature 296(2)
_diffrn_measured_fraction_theta_full 0.998
_diffrn_measured_fraction_theta_max 0.998
_diffrn_measurement_device_type 'Bruker SMART APEXII CCD area-detector'
_diffrn_measurement_method '\f and \w'
_diffrn_radiation_monochromator graphite
_diffrn_radiation_source 'fine-focus sealed tube'
_diffrn_radiation_type MoK\a
_diffrn_radiation_wavelength 0.71073
_diffrn_reflns_av_R_equivalents 0.0531
_diffrn_reflns_av_sigmaI/netI 0.0533
_diffrn_reflns_limit_h_max 13
_diffrn_reflns_limit_h_min -13
_diffrn_reflns_limit_k_max 11
_diffrn_reflns_limit_k_min -20
_diffrn_reflns_limit_l_max 15
_diffrn_reflns_limit_l_min -14
_diffrn_reflns_number 13741
_diffrn_reflns_theta_full 25.0
_diffrn_reflns_theta_max 25.0
_diffrn_reflns_theta_min 1.8
_exptl_absorpt_coefficient_mu 0.888
_exptl_absorpt_correction_T_max 0.808
_exptl_absorpt_correction_T_min 0.789
_exptl_absorpt_correction_type multi-scan
_exptl_absorpt_process_details '(SADABS; Bruker, 2005)'
_exptl_crystal_colour colourless
_exptl_crystal_density_diffrn 1.355
_exptl_crystal_density_method 'not measured'
_exptl_crystal_description block
_exptl_crystal_F_000 1092
_exptl_crystal_size_max 0.28
_exptl_crystal_size_mid 0.26
_exptl_crystal_size_min 0.25
_refine_diff_density_max 0.53
_refine_diff_density_min -0.25
_refine_ls_extinction_method none
_refine_ls_goodness_of_fit_ref 0.95
_refine_ls_hydrogen_treatment constr
_refine_ls_matrix_type full
_refine_ls_number_parameters 329
_refine_ls_number_reflns 4538
_refine_ls_number_restraints 0
_refine_ls_restrained_S_all 0.95
_refine_ls_R_factor_all 0.078
_refine_ls_R_factor_gt 0.053
_refine_ls_shift/su_max 0.00
_refine_ls_shift/su_mean 0.00
_refine_ls_structure_factor_coef Fsqd
_refine_ls_weighting_details 'w=1/[\s^2^(Fo^2^)+(0.0932P)^2^] where P=(Fo^2^+2Fc^2^)/3'
_refine_ls_weighting_scheme calc
_refine_ls_wR_factor_gt 0.138
_refine_ls_wR_factor_ref 0.146
_reflns_number_gt 3075
_reflns_number_total 4538
_reflns_threshold_expression I>2\s(I)
_cod_data_source_file zq2009.cif
_cod_data_source_block I
_cod_original_cell_volume 2579.5(6)
_cod_original_sg_symbol_H-M 'P 21/c'
_cod_database_code 2224538
_cod_database_fobs_code 2224538

loop_
_symmetry_equiv_pos_as_xyz
'x, y, z'
'-x, y+1/2, -z+1/2'
'-x, -y, -z'
'x, -y-1/2, z-1/2'

loop_
_atom_site_type_symbol
_atom_site_label
_atom_site_fract_x
_atom_site_fract_y
_atom_site_fract_z
_atom_site_U_iso_or_equiv
_atom_site_adp_type
_atom_site_calc_flag
_atom_site_refinement_flags
_atom_site_occupancy
_atom_site_disorder_assembly
_atom_site_disorder_group
Cu Cu1 0.09687(4) 0.20024(2) 0.53039(3) 0.05062(19) Uani d . 1 . .
N N1 0.1716(2) 0.09925(16) 0.5797(2) 0.0480(7) Uani d . 1 . .
N N2 0.0537(2) 0.13606(16) 0.40610(19) 0.0450(7) Uani d . 1 . .
O O1 -0.0650(2) 0.18703(15) 0.6049(2) 0.0656(7) Uani d . 1 . .
O O2 -0.1757(3) 0.2835(2) 0.5320(3) 0.0854(9) Uani d . 1 . .
H H2 -0.1116 0.2989 0.5178 0.128 Uiso calc R 1 . .
O O3 0.1942(2) 0.25605(15) 0.63954(18) 0.0631(7) Uani d . 1 . .
O O4 0.1932(3) 0.37656(17) 0.5773(2) 0.0797(9) Uani d . 1 . .
C C1 -0.1583(4) 0.2267(3) 0.5918(3) 0.0622(10) Uani d . 1 . .
C C2 -0.2573(3) 0.2055(2) 0.6527(3) 0.0654(11) Uani d . 1 . .
C C3 -0.2304(4) 0.1691(3) 0.7438(3) 0.0709(11) Uani d . 1 . .
H H3 -0.1516 0.1562 0.7670 0.085 Uiso calc R 1 . .
C C4 -0.3181(5) 0.1511(3) 0.8019(4) 0.0877(14) Uani d . 1 . .
H H4 -0.2984 0.1260 0.8635 0.105 Uiso calc R 1 . .
C C5 -0.4335(5) 0.1702(4) 0.7687(4) 0.0992(17) Uani d . 1 . .
H H5 -0.4922 0.1588 0.8085 0.119 Uiso calc R 1 . .
C C6 -0.4635(4) 0.2054(4) 0.6789(4) 0.1010(19) Uani d . 1 . .
H H6 -0.5429 0.2172 0.6567 0.121 Uiso calc R 1 . .
C C7 -0.3759(4) 0.2245(3) 0.6186(4) 0.0898(15) Uani d . 1 . .
H H7 -0.3965 0.2494 0.5570 0.108 Uiso calc R 1 . .
C C8 0.2201(3) 0.3285(2) 0.6455(3) 0.0548(9) Uani d . 1 . .
C C9 0.2891(3) 0.3544(2) 0.7448(3) 0.0543(9) Uani d . 1 . .
C C10 0.3280(3) 0.4320(2) 0.7563(3) 0.0696(11) Uani d . 1 . .
H H10 0.3137 0.4664 0.7023 0.083 Uiso calc R 1 . .
C C11 0.3871(4) 0.4575(3) 0.8471(4) 0.0825(14) Uani d . 1 . .
H H11 0.4141 0.5087 0.8540 0.099 Uiso calc R 1 . .
C C12 0.4065(4) 0.4069(3) 0.9284(4) 0.0781(13) Uani d . 1 . .
H H12 0.4451 0.4244 0.9901 0.094 Uiso calc R 1 . .
C C13 0.3686(4) 0.3309(3) 0.9178(3) 0.0744(12) Uani d . 1 . .
H H13 0.3821 0.2968 0.9721 0.089 Uiso calc R 1 . .
C C14 0.3098(3) 0.3052(2) 0.8252(3) 0.0616(10) Uani d . 1 . .
H H14 0.2843 0.2537 0.8182 0.074 Uiso calc R 1 . .
C C15 -0.0037(3) 0.1604(2) 0.3175(2) 0.0522(9) Uani d . 1 . .
H H15 -0.0264 0.2125 0.3107 0.063 Uiso calc R 1 . .
C C16 -0.0304(3) 0.1116(2) 0.2362(3) 0.0562(9) Uani d . 1 . .
H H16 -0.0706 0.1309 0.1760 0.067 Uiso calc R 1 . .
C C17 0.0021(3) 0.0342(2) 0.2435(2) 0.0545(9) Uani d . 1 . .
C C18 -0.0228(4) -0.0190(3) 0.1528(3) 0.0783(13) Uani d . 1 . .
H H18A -0.0952 -0.0030 0.1120 0.117 Uiso calc R 1 . .
H H18B -0.0310 -0.0717 0.1751 0.117 Uiso calc R 1 . .
H H18C 0.0420 -0.0161 0.1139 0.117 Uiso calc R 1 . .
C C19 0.0616(3) 0.0085(2) 0.3355(2) 0.0499(8) Uani d . 1 . .
H H19 0.0845 -0.0434 0.3437 0.060 Uiso calc R 1 . .
C C20 0.0867(3) 0.06038(19) 0.4148(2) 0.0423(8) Uani d . 1 . .
C C21 0.1553(3) 0.03960(19) 0.5139(2) 0.0431(8) Uani d . 1 . .
C C22 0.1997(3) -0.0338(2) 0.5383(2) 0.0480(8) Uani d . 1 . .
H H22 0.1856 -0.0741 0.4916 0.058 Uiso calc R 1 . .
C C23 0.2658(3) -0.0484(2) 0.6329(3) 0.0509(9) Uani d . 1 . .
C C24 0.3132(4) -0.1282(2) 0.6618(3) 0.0672(11) Uani d . 1 . .
H H24A 0.3985 -0.1262 0.6768 0.101 Uiso calc R 1 . .
H H24B 0.2909 -0.1637 0.6070 0.101 Uiso calc R 1 . .
H H24C 0.2805 -0.1459 0.7202 0.101 Uiso calc R 1 . .
C C25 0.2833(3) 0.0141(2) 0.6973(3) 0.0624(10) Uani d . 1 . .
H H25 0.3281 0.0076 0.7605 0.075 Uiso calc R 1 . .
C C26 0.2360(3) 0.0853(2) 0.6704(3) 0.0589(10) Uani d . 1 . .
H H26 0.2486 0.1260 0.7165 0.071 Uiso calc R 1 . .
O O5 0.0289(3) 0.29651(13) 0.46085(19) 0.0677(8) Uani d . 1 . .
H H5A 0.0560 0.3350 0.4924 0.102 Uiso calc R 1 . .
O O1W 0.3806(6) 0.4206(5) 0.4579(5) 0.116(3) Uani d P 0.50 . .
H H1WA 0.4507 0.4049 0.4531 0.139 Uiso d PR 0.50 . .
H H1WB 0.3631 0.3985 0.5107 0.139 Uiso d PR 0.50 . .
O O2W 0.3699(7) 0.5847(4) 0.4468(5) 0.112(2) Uani d P 0.50 . .
H H2WA 0.3466 0.5477 0.4814 0.135 Uiso d PR 0.50 . .
H H2WB 0.3060 0.6076 0.4216 0.135 Uiso d PR 0.50 . .

loop_
_atom_site_aniso_label
_atom_site_aniso_U_11
_atom_site_aniso_U_22
_atom_site_aniso_U_33
_atom_site_aniso_U_12
_atom_site_aniso_U_13
_atom_site_aniso_U_23
Cu1 0.0706(3) 0.0357(3) 0.0434(3) -0.0046(2) 0.0005(2) -0.00101(19)
N1 0.0625(17) 0.0394(15) 0.0420(15) -0.0075(14) 0.0068(13) -0.0005(13)
N2 0.0549(16) 0.0372(15) 0.0427(15) -0.0046(14) 0.0066(13) 0.0021(13)
O1 0.0714(18) 0.0529(16) 0.0737(18) 0.0049(14) 0.0140(14) -0.0017(13)
O2 0.086(2) 0.089(2) 0.076(2) 0.004(2) -0.0082(17) 0.0052(18)
O3 0.0863(18) 0.0440(16) 0.0535(15) -0.0054(14) -0.0096(13) -0.0086(12)
O4 0.113(2) 0.0570(17) 0.0635(17) -0.0284(17) -0.0080(16) 0.0101(15)
C1 0.076(3) 0.052(2) 0.053(2) -0.003(2) -0.011(2) -0.018(2)
C2 0.059(2) 0.065(3) 0.070(3) 0.000(2) 0.002(2) -0.036(2)
C3 0.073(3) 0.063(3) 0.077(3) -0.003(2) 0.010(2) -0.013(2)
C4 0.098(4) 0.079(3) 0.090(3) -0.009(3) 0.028(3) -0.021(3)
C5 0.086(4) 0.121(5) 0.095(4) -0.012(3) 0.028(3) -0.031(4)
C6 0.062(3) 0.143(6) 0.096(4) 0.006(3) 0.005(3) -0.041(4)
C7 0.072(3) 0.118(4) 0.075(3) 0.007(3) -0.006(2) -0.028(3)
C8 0.062(2) 0.048(2) 0.055(2) -0.008(2) 0.0096(18) -0.0103(19)
C9 0.052(2) 0.051(2) 0.060(2) -0.0014(18) 0.0075(17) -0.0180(19)
C10 0.071(3) 0.056(2) 0.080(3) -0.007(2) 0.005(2) -0.017(2)
C11 0.069(3) 0.068(3) 0.106(4) -0.011(2) -0.001(3) -0.041(3)
C12 0.060(3) 0.094(4) 0.077(3) 0.002(3) -0.003(2) -0.042(3)
C13 0.065(3) 0.092(4) 0.064(3) 0.012(3) 0.000(2) -0.012(3)
C14 0.060(2) 0.059(3) 0.065(2) 0.005(2) 0.0040(19) -0.012(2)
C15 0.065(2) 0.043(2) 0.047(2) 0.0012(18) 0.0028(17) 0.0039(17)
C16 0.066(2) 0.056(2) 0.043(2) 0.000(2) -0.0053(17) 0.0024(17)
C17 0.062(2) 0.053(2) 0.047(2) -0.0061(19) 0.0019(16) -0.0065(18)
C18 0.106(3) 0.070(3) 0.054(2) 0.006(3) -0.006(2) -0.017(2)
C19 0.058(2) 0.0419(19) 0.049(2) 0.0008(17) 0.0061(16) 0.0009(16)
C20 0.0477(18) 0.0387(18) 0.0416(18) -0.0057(16) 0.0102(14) -0.0001(15)
C21 0.0487(18) 0.0388(18) 0.0427(18) -0.0083(16) 0.0096(14) 0.0025(15)
C22 0.057(2) 0.0390(19) 0.0483(19) -0.0057(17) 0.0074(15) 0.0050(16)
C23 0.055(2) 0.046(2) 0.052(2) -0.0039(18) 0.0106(16) 0.0110(17)
C24 0.076(3) 0.057(2) 0.068(3) 0.011(2) 0.009(2) 0.019(2)
C25 0.078(3) 0.060(3) 0.044(2) -0.009(2) -0.0075(18) 0.0094(19)
C26 0.084(3) 0.048(2) 0.042(2) -0.009(2) -0.0007(18) 0.0015(17)
O5 0.107(2) 0.0367(14) 0.0542(15) -0.0051(15) -0.0079(14) 0.0008(12)
O1W 0.115(5) 0.130(7) 0.119(6) 0.009(5) 0.069(5) 0.051(5)
O2W 0.152(6) 0.083(5) 0.101(5) -0.008(5) 0.013(5) 0.017(4)

loop_
_atom_type_symbol
_atom_type_description
_atom_type_scat_dispersion_real
_atom_type_scat_dispersion_imag
_atom_type_scat_source
C C 0.0033 0.0016 'International Tables Vol C Tables 4.2.6.8 and 6.1.1.4'
H H 0.0000 0.0000 'International Tables Vol C Tables 4.2.6.8 and 6.1.1.4'
N N 0.0061 0.0033 'International Tables Vol C Tables 4.2.6.8 and 6.1.1.4'
O O 0.0106 0.0060 'International Tables Vol C Tables 4.2.6.8 and 6.1.1.4'
Cu Cu 0.3201 1.2651 'International Tables Vol C Tables 4.2.6.8 and 6.1.1.4'

loop_
_geom_angle_atom_site_label_1
_geom_angle_atom_site_label_2
_geom_angle_atom_site_label_3
_geom_angle_site_symmetry_1
_geom_angle_site_symmetry_3
_geom_angle
_geom_angle_publ_flag
O3 Cu1 O5 . . 94.85(10) ?
O3 Cu1 N2 . . 159.99(11) ?
O5 Cu1 N2 . . 91.90(10) ?
O3 Cu1 N1 . . 90.50(10) ?
O5 Cu1 N1 . . 171.29(11) ?
N2 Cu1 N1 . . 80.85(11) ?
O3 Cu1 O1 . . 97.39(11) ?
O5 Cu1 O1 . . 90.31(12) ?
N2 Cu1 O1 . . 101.40(10) ?
N1 Cu1 O1 . . 95.82(10) ?
C21 N1 C26 . . 117.6(3) ?
C21 N1 Cu1 . . 115.4(2) ?
C26 N1 Cu1 . . 127.0(2) ?
C15 N2 C20 . . 118.1(3) ?
C15 N2 Cu1 . . 126.8(2) ?
C20 N2 Cu1 . . 115.1(2) ?
C1 O1 Cu1 . . 128.1(3) ?
C1 O2 H2 . . 109.5 ?
C8 O3 Cu1 . . 128.6(2) ?
O1 C1 O2 . . 124.4(4) ?
O1 C1 C2 . . 117.8(4) ?
O2 C1 C2 . . 117.7(4) ?
C3 C2 C7 . . 118.9(4) ?
C3 C2 C1 . . 120.0(4) ?
C7 C2 C1 . . 121.1(4) ?
C2 C3 C4 . . 121.2(5) ?
C2 C3 H3 . . 119.4 ?
C4 C3 H3 . . 119.4 ?
C5 C4 C3 . . 119.8(5) ?
C5 C4 H4 . . 120.1 ?
C3 C4 H4 . . 120.1 ?
C6 C5 C4 . . 120.7(5) ?
C6 C5 H5 . . 119.6 ?
C4 C5 H5 . . 119.6 ?
C5 C6 C7 . . 120.6(5) ?
C5 C6 H6 . . 119.7 ?
C7 C6 H6 . . 119.7 ?
C2 C7 C6 . . 118.9(5) ?
C2 C7 H7 . . 120.6 ?
C6 C7 H7 . . 120.6 ?
O4 C8 O3 . . 125.0(3) ?
O4 C8 C9 . . 119.7(3) ?
O3 C8 C9 . . 115.3(3) ?
C14 C9 C10 . . 119.0(4) ?
C14 C9 C8 . . 121.5(3) ?
C10 C9 C8 . . 119.4(4) ?
C11 C10 C9 . . 120.3(4) ?
C11 C10 H10 . . 119.9 ?
C9 C10 H10 . . 119.9 ?
C10 C11 C12 . . 120.0(4) ?
C10 C11 H11 . . 120.0 ?
C12 C11 H11 . . 120.0 ?
C13 C12 C11 . . 120.0(4) ?
C13 C12 H12 . . 120.0 ?
C11 C12 H12 . . 120.0 ?
C12 C13 C14 . . 119.7(5) ?
C12 C13 H13 . . 120.2 ?
C14 C13 H13 . . 120.2 ?
C9 C14 C13 . . 121.0(4) ?
C9 C14 H14 . . 119.5 ?
C13 C14 H14 . . 119.5 ?
N2 C15 C16 . . 122.6(3) ?
N2 C15 H15 . . 118.7 ?
C16 C15 H15 . . 118.7 ?
C15 C16 C17 . . 120.3(3) ?
C15 C16 H16 . . 119.8 ?
C17 C16 H16 . . 119.8 ?
C16 C17 C19 . . 117.3(3) ?
C16 C17 C18 . . 120.4(3) ?
C19 C17 C18 . . 122.2(4) ?
C17 C18 H18A . . 109.5 ?
C17 C18 H18B . . 109.5 ?
H18A C18 H18B . . 109.5 ?
C17 C18 H18C . . 109.5 ?
H18A C18 H18C . . 109.5 ?
H18B C18 H18C . . 109.5 ?
C20 C19 C17 . . 120.0(3) ?
C20 C19 H19 . . 120.0 ?
C17 C19 H19 . . 120.0 ?
N2 C20 C19 . . 121.7(3) ?
N2 C20 C21 . . 114.3(3) ?
C19 C20 C21 . . 123.9(3) ?
N1 C21 C22 . . 121.8(3) ?
N1 C21 C20 . . 114.2(3) ?
C22 C21 C20 . . 124.0(3) ?
C21 C22 C23 . . 120.5(3) ?
C21 C22 H22 . . 119.7 ?
C23 C22 H22 . . 119.7 ?
C25 C23 C22 . . 116.2(3) ?
C25 C23 C24 . . 122.3(3) ?
C22 C23 C24 . . 121.5(3) ?
C23 C24 H24A . . 109.5 ?
C23 C24 H24B . . 109.5 ?
H24A C24 H24B . . 109.5 ?
C23 C24 H24C . . 109.5 ?
H24A C24 H24C . . 109.5 ?
H24B C24 H24C . . 109.5 ?
C26 C25 C23 . . 121.1(3) ?
C26 C25 H25 . . 119.5 ?
C23 C25 H25 . . 119.5 ?
N1 C26 C25 . . 122.7(4) ?
N1 C26 H26 . . 118.6 ?
C25 C26 H26 . . 118.6 ?
Cu1 O5 H5A . . 109.5 ?
H1WA O1W H1WB . . 104.5 ?
H2WA O2W H2WB . . 104.5 ?

loop_
_geom_bond_atom_site_label_1
_geom_bond_atom_site_label_2
_geom_bond_site_symmetry_2
_geom_bond_distance
_geom_bond_publ_flag
Cu1 O3 . 1.955(2) ?
Cu1 O5 . 1.997(2) ?
Cu1 N2 . 1.999(3) ?
Cu1 N1 . 1.999(3) ?
Cu1 O1 . 2.219(3) ?
N1 C21 . 1.346(4) ?
N1 C26 . 1.348(4) ?
N2 C15 . 1.338(4) ?
N2 C20 . 1.352(4) ?
O1 C1 . 1.249(5) ?
O2 C1 . 1.258(5) ?
O2 H2 . 0.8200 ?
O3 C8 . 1.276(5) ?
O4 C8 . 1.237(5) ?
C1 C2 . 1.521(6) ?
C2 C3 . 1.367(6) ?
C2 C7 . 1.396(6) ?
C3 C4 . 1.381(6) ?
C3 H3 . 0.9300 ?
C4 C5 . 1.361(7) ?
C4 H4 . 0.9300 ?
C5 C6 . 1.347(8) ?
C5 H5 . 0.9300 ?
C6 C7 . 1.404(7) ?
C6 H6 . 0.9300 ?
C7 H7 . 0.9300 ?
C8 C9 . 1.514(5) ?
C9 C14 . 1.362(5) ?
C9 C10 . 1.404(5) ?
C10 C11 . 1.375(6) ?
C10 H10 . 0.9300 ?
C11 C12 . 1.386(7) ?
C11 H11 . 0.9300 ?
C12 C13 . 1.373(6) ?
C12 H12 . 0.9300 ?
C13 C14 . 1.396(5) ?
C13 H13 . 0.9300 ?
C14 H14 . 0.9300 ?
C15 C16 . 1.374(5) ?
C15 H15 . 0.9300 ?
C16 C17 . 1.378(5) ?
C16 H16 . 0.9300 ?
C17 C19 . 1.391(4) ?
C17 C18 . 1.514(5) ?
C18 H18A . 0.9600 ?
C18 H18B . 0.9600 ?
C18 H18C . 0.9600 ?
C19 C20 . 1.385(4) ?
C19 H19 . 0.9300 ?
C20 C21 . 1.484(4) ?
C21 C22 . 1.378(5) ?
C22 C23 . 1.402(5) ?
C22 H22 . 0.9300 ?
C23 C25 . 1.373(5) ?
C23 C24 . 1.502(5) ?
C24 H24A . 0.9600 ?
C24 H24B . 0.9600 ?
C24 H24C . 0.9600 ?
C25 C26 . 1.363(5) ?
C25 H25 . 0.9300 ?
C26 H26 . 0.9300 ?
O5 H5A . 0.8200 ?
O1W H1WA . 0.8500 ?
O1W H1WB . 0.8500 ?
O2W H2WA . 0.8500 ?
O2W H2WB . 0.8500 ?

loop_
_geom_hbond_atom_site_label_D
_geom_hbond_atom_site_label_H
_geom_hbond_atom_site_label_A
_geom_hbond_site_symmetry_A
_geom_hbond_distance_DH
_geom_hbond_distance_HA
_geom_hbond_distance_DA
_geom_hbond_angle_DHA
O2W H2WB O2 3_566 0.85 2.51 3.195(8) 137.8
O2W H2WA O1W . 0.85 2.24 2.821(10) 125.3
O1W H1WB O4 . 0.85 2.26 2.932(6) 135.5
O1W H1WA O2W 3_666 0.85 2.28 2.937(10) 134.1
O5 H5A O4 . 0.82 1.93 2.642(4) 144.5
O2 H2 O5 . 0.82 1.86 2.636(5) 157.6

loop_
_geom_torsion_atom_site_label_1
_geom_torsion_atom_site_label_2
_geom_torsion_atom_site_label_3
_geom_torsion_atom_site_label_4
_geom_torsion_site_symmetry_1
_geom_torsion_site_symmetry_2
_geom_torsion_site_symmetry_3
_geom_torsion_site_symmetry_4
_geom_torsion
_geom_torsion_publ_flag
O3 Cu1 N1 C21 . . . . -164.4(2) ?
N2 Cu1 N1 C21 . . . . -2.5(2) ?
O1 Cu1 N1 C21 . . . . 98.2(2) ?
O3 Cu1 N1 C26 . . . . 15.3(3) ?
N2 Cu1 N1 C26 . . . . 177.2(3) ?
O1 Cu1 N1 C26 . . . . -82.2(3) ?
O3 Cu1 N2 C15 . . . . -111.7(4) ?
O5 Cu1 N2 C15 . . . . -1.9(3) ?
N1 Cu1 N2 C15 . . . . -177.1(3) ?
O1 Cu1 N2 C15 . . . . 88.8(3) ?
O3 Cu1 N2 C20 . . . . 68.5(4) ?
O5 Cu1 N2 C20 . . . . 178.3(2) ?
N1 Cu1 N2 C20 . . . . 3.2(2) ?
O1 Cu1 N2 C20 . . . . -91.0(2) ?
O3 Cu1 O1 C1 . . . . 100.1(3) ?
O5 Cu1 O1 C1 . . . . 5.2(3) ?
N2 Cu1 O1 C1 . . . . -86.8(3) ?
N1 Cu1 O1 C1 . . . . -168.6(3) ?
O5 Cu1 O3 C8 . . . . -13.1(3) ?
N2 Cu1 O3 C8 . . . . 96.2(4) ?
N1 Cu1 O3 C8 . . . . 160.0(3) ?
O1 Cu1 O3 C8 . . . . -104.0(3) ?
Cu1 O1 C1 O2 . . . . -0.6(5) ?
Cu1 O1 C1 C2 . . . . 179.9(2) ?
O1 C1 C2 C3 . . . . 26.3(5) ?
O2 C1 C2 C3 . . . . -153.2(4) ?
O1 C1 C2 C7 . . . . -155.6(4) ?
O2 C1 C2 C7 . . . . 24.9(5) ?
C7 C2 C3 C4 . . . . 0.0(6) ?
C1 C2 C3 C4 . . . . 178.2(4) ?
C2 C3 C4 C5 . . . . -0.4(7) ?
C3 C4 C5 C6 . . . . 1.1(8) ?
C4 C5 C6 C7 . . . . -1.3(9) ?
C3 C2 C7 C6 . . . . -0.2(7) ?
C1 C2 C7 C6 . . . . -178.3(4) ?
C5 C6 C7 C2 . . . . 0.8(8) ?
Cu1 O3 C8 O4 . . . . -5.3(6) ?
Cu1 O3 C8 C9 . . . . 174.9(2) ?
O4 C8 C9 C14 . . . . 173.1(4) ?
O3 C8 C9 C14 . . . . -7.0(5) ?
O4 C8 C9 C10 . . . . -3.7(6) ?
O3 C8 C9 C10 . . . . 176.1(3) ?
C14 C9 C10 C11 . . . . 0.7(6) ?
C8 C9 C10 C11 . . . . 177.6(4) ?
C9 C10 C11 C12 . . . . -1.3(6) ?
C10 C11 C12 C13 . . . . 1.2(7) ?
C11 C12 C13 C14 . . . . -0.5(6) ?
C10 C9 C14 C13 . . . . 0.0(6) ?
C8 C9 C14 C13 . . . . -176.9(3) ?
C12 C13 C14 C9 . . . . 0.0(6) ?
C20 N2 C15 C16 . . . . 0.3(5) ?
Cu1 N2 C15 C16 . . . . -179.4(3) ?
N2 C15 C16 C17 . . . . -0.2(6) ?
C15 C16 C17 C19 . . . . 0.3(5) ?
C15 C16 C17 C18 . . . . -177.5(4) ?
C16 C17 C19 C20 . . . . -0.5(5) ?
C18 C17 C19 C20 . . . . 177.2(4) ?
C15 N2 C20 C19 . . . . -0.6(5) ?
Cu1 N2 C20 C19 . . . . 179.2(2) ?
C15 N2 C20 C21 . . . . 176.9(3) ?
Cu1 N2 C20 C21 . . . . -3.3(3) ?
C17 C19 C20 N2 . . . . 0.7(5) ?
C17 C19 C20 C21 . . . . -176.6(3) ?
C26 N1 C21 C22 . . . . 1.6(5) ?
Cu1 N1 C21 C22 . . . . -178.6(2) ?
C26 N1 C21 C20 . . . . -178.2(3) ?
Cu1 N1 C21 C20 . . . . 1.5(3) ?
N2 C20 C21 N1 . . . . 1.2(4) ?
C19 C20 C21 N1 . . . . 178.7(3) ?
N2 C20 C21 C22 . . . . -178.7(3) ?
C19 C20 C21 C22 . . . . -1.2(5) ?
N1 C21 C22 C23 . . . . -1.2(5) ?
C20 C21 C22 C23 . . . . 178.6(3) ?
C21 C22 C23 C25 . . . . -0.3(5) ?
C21 C22 C23 C24 . . . . 178.9(3) ?
C22 C23 C25 C26 . . . . 1.4(5) ?
C24 C23 C25 C26 . . . . -177.8(3) ?
C21 N1 C26 C25 . . . . -0.5(5) ?
Cu1 N1 C26 C25 . . . . 179.8(3) ?
C23 C25 C26 N1 . . . . -1.0(6) ?
